data_2241409
loop_
_publ_author_name
'Bouchouit, Mehdi'
'Bouraiou, Abdelmalek'
'Bouacida, Sofiane'
'Merazig, Hocine'
'Belfaitah, Ali'
'Bahnous, Mebarek'

_publ_section_title
;
 Crystal structure of <i>catena</i>-poly[1,3-dibenzylbenzimidazolium
 [[chloridomercurate(II)]-di-\m-chlorido]]
;
_journal_coeditor_code WM5248
_journal_issue 12
_journal_name_full 'Acta Crystallographica Section E'
_journal_page_first m255
_journal_page_last m256
_journal_paper_doi 10.1107/S2056989015023427
_journal_volume 71
_journal_year 2015
_chemical_formula_iupac '(C21 H19 N2) [Hg Cl3]'
_chemical_formula_moiety 'C21 H19 N2 +, Cl3 Hg -'
_chemical_formula_sum 'C21 H19 Cl3 Hg N2'
_chemical_formula_weight 606.32
_chemical_name_systematic
;
<i>catena</i>-Poly[1,3-dibenzylbenzimidazolium
[[chloridomercurate(II)]-di-\m-chlorido]]
;
_space_group_IT_number 15
_symmetry_cell_setting monoclinic
_symmetry_space_group_name_Hall '-C 2yc'
_symmetry_space_group_name_H-M 'C 1 2/c 1'
_atom_sites_solution_hydrogens geom
_atom_sites_solution_primary direct
_atom_sites_solution_secondary difmap
_audit_conform_dict_name cif_core.dic
_audit_conform_dict_version 2.3
_audit_creation_method 'WinGX routine CIF_UPDATE'
_cell_angle_alpha 90
_cell_angle_beta 104.372(2)
_cell_angle_gamma 90
_cell_formula_units_Z 4
_cell_length_a 20.3669(11)
_cell_length_b 14.8837(7)
_cell_length_c 7.2154(4)
_cell_measurement_reflns_used 2352
_cell_measurement_temperature 295(2)
_cell_measurement_theta_max 22.78
_cell_measurement_theta_min 2.74
_cell_volume 2118.79(19)
_computing_cell_refinement
;
SAINT (Bruker, 2011)
;
_computing_data_collection
;
APEX2 (Bruker, 2011)
;
_computing_data_reduction
;
SAINT (Bruker, 2011)
;
_computing_molecular_graphics
;
ORTEP-3 for Windows (Farrugia, 2012) and DIAMOND (Brandenburg & Berndt,
2001)
;
_computing_publication_material
;
WinGX  (Farrugia, 2012)
;
_computing_structure_refinement
;
SHELXL97 (Sheldrick, 2008)
;
_computing_structure_solution
;
SIR-2002 (Burla <i>et al.</i>,  2005)
;
_diffrn_ambient_temperature 295(2)
_diffrn_measured_fraction_theta_full 0.981
_diffrn_measured_fraction_theta_max 0.981
_diffrn_measurement_device_type 'Bruker APEXII CCD'
_diffrn_measurement_method 'CCD rotation images, thick slices'
_diffrn_radiation_monochromator graphite
_diffrn_radiation_type MoK\a
_diffrn_radiation_wavelength 0.71073
_diffrn_reflns_av_R_equivalents 0.0419
_diffrn_reflns_limit_h_max 26
_diffrn_reflns_limit_h_min -26
_diffrn_reflns_limit_k_max 13
_diffrn_reflns_limit_k_min -18
_diffrn_reflns_limit_l_max 9
_diffrn_reflns_limit_l_min -9
_diffrn_reflns_number 8306
_diffrn_reflns_theta_full 27.51
_diffrn_reflns_theta_max 27.51
_diffrn_reflns_theta_min 2.74
_exptl_absorpt_coefficient_mu 7.65
_exptl_absorpt_correction_T_max 0.7457
_exptl_absorpt_correction_T_min 0.6462
_exptl_absorpt_correction_type multi-scan
_exptl_absorpt_process_details
;
(<i>SADABS</i>; Bruker, 2011)
;
_exptl_crystal_colour Yellow
_exptl_crystal_density_diffrn 1.901
_exptl_crystal_density_method 'not measured'
_exptl_crystal_description prism
_exptl_crystal_F_000 1160
_exptl_crystal_size_max 0.19
_exptl_crystal_size_mid 0.11
_exptl_crystal_size_min 0.05
_refine_diff_density_max 2.018
_refine_diff_density_min -0.413
_refine_ls_extinction_method none
_refine_ls_goodness_of_fit_ref 0.996
_refine_ls_hydrogen_treatment constr
_refine_ls_matrix_type full
_refine_ls_number_parameters 124
_refine_ls_number_reflns 2401
_refine_ls_number_restraints 0
_refine_ls_restrained_S_all 0.996
_refine_ls_R_factor_all 0.0786
_refine_ls_R_factor_gt 0.0382
_refine_ls_shift/su_max 0.002
_refine_ls_shift/su_mean 0
_refine_ls_structure_factor_coef Fsqd
_refine_ls_weighting_details 'calc w=1/[\s^2^(Fo^2^)+(0.0419P)^2^+0.0000P] where P=(Fo^2^+2Fc^2^)/3'
_refine_ls_weighting_scheme calc
_refine_ls_wR_factor_gt 0.0742
_refine_ls_wR_factor_ref 0.0847
_reflns_number_gt 1571
_reflns_number_total 2401
_reflns_threshold_expression >2sigma(I)
_cod_data_source_file wm5248sup1.cif
_cod_data_source_block I
_cod_original_sg_symbol_H-M 'C 2/c'
_cod_database_code 2241409

loop_
_symmetry_equiv_pos_as_xyz
'x, y, z'
'-x, y, -z+1/2'
'x+1/2, y+1/2, z'
'-x+1/2, y+1/2, -z+1/2'
'-x, -y, -z'
'x, -y, z-1/2'
'-x+1/2, -y+1/2, -z'
'x+1/2, -y+1/2, z-1/2'

loop_
_atom_site_type_symbol
_atom_site_label
_atom_site_fract_x
_atom_site_fract_y
_atom_site_fract_z
_atom_site_U_iso_or_equiv
_atom_site_adp_type
_atom_site_calc_flag
_atom_site_refinement_flags
_atom_site_occupancy
_atom_site_symmetry_multiplicity
Hg Hg1 1 0.050020(19) 0.25 0.05935(16) Uani d S 1 2
Cl Cl2 0.91850(7) -0.05454(8) 0.33958(18) 0.0473(3) Uani d . 1 1
Cl Cl1 1 0.20850(14) 0.25 0.0888(9) Uani d S 1 2
N N1 0.9472(2) 0.3140(3) 0.6672(6) 0.0415(10) Uani d . 1 1
C C4 1 0.2622(5) 0.75 0.0484(19) Uani d S 1 2
H H4 1 0.1998 0.75 0.058 Uiso calc SR 1 2
C C6 0.8265(3) 0.3186(3) 0.6596(8) 0.0446(13) Uani d . 1 1
C C3 0.9676(2) 0.4034(3) 0.6988(6) 0.0348(11) Uani d . 1 1
C C1 0.9672(3) 0.5616(3) 0.6966(8) 0.0463(14) Uani d . 1 1
H H1 0.9458 0.6165 0.6613 0.056 Uiso calc R 1 1
C C2 0.9314(3) 0.4838(4) 0.6393(7) 0.0418(12) Uani d . 1 1
H H2 0.8868 0.4841 0.5667 0.05 Uiso calc R 1 1
C C5 0.8795(3) 0.2814(4) 0.5694(8) 0.0524(14) Uani d . 1 1
H H5A 0.8789 0.2163 0.5749 0.063 Uiso calc R 1 1
H H5B 0.8694 0.299 0.4359 0.063 Uiso calc R 1 1
C C7 0.8324(3) 0.3053(4) 0.8527(9) 0.0569(15) Uani d . 1 1
H H7 0.8683 0.2721 0.9258 0.068 Uiso calc R 1 1
C C11 0.7722(3) 0.3668(4) 0.5561(9) 0.0574(15) Uani d . 1 1
H H11 0.768 0.3764 0.4263 0.069 Uiso calc R 1 1
C C8 0.7847(4) 0.3418(5) 0.9352(9) 0.0751(19) Uani d . 1 1
H H8 0.7893 0.3342 1.0658 0.09 Uiso calc R 1 1
C C9 0.7303(3) 0.3891(5) 0.8308(12) 0.075(2) Uani d . 1 1
H H9 0.6982 0.4127 0.8894 0.091 Uiso calc R 1 1
C C10 0.7238(3) 0.4013(4) 0.6396(12) 0.0695(18) Uani d . 1 1
H H10 0.6869 0.4327 0.5663 0.083 Uiso calc R 1 1

loop_
_atom_site_aniso_label
_atom_site_aniso_U_11
_atom_site_aniso_U_22
_atom_site_aniso_U_33
_atom_site_aniso_U_12
_atom_site_aniso_U_13
_atom_site_aniso_U_23
Hg1 0.0830(3) 0.02880(19) 0.0678(2) 0 0.02171(18) 0
Cl2 0.0457(8) 0.0495(8) 0.0472(7) -0.0016(6) 0.0120(6) 0.0026(6)
Cl1 0.146(3) 0.0298(12) 0.0719(15) 0 -0.0079(15) 0
N1 0.037(3) 0.031(2) 0.053(3) -0.0031(19) 0.006(2) -0.0073(19)
C4 0.043(5) 0.033(4) 0.068(5) 0 0.010(4) 0
C6 0.031(3) 0.032(3) 0.064(4) -0.005(2) -0.002(3) -0.008(2)
C3 0.037(3) 0.033(3) 0.036(3) 0.003(2) 0.012(2) -0.003(2)
C1 0.055(3) 0.029(3) 0.056(3) 0.011(2) 0.014(3) 0.006(2)
C2 0.039(3) 0.042(3) 0.042(3) 0.003(2) 0.006(2) -0.003(2)
C5 0.044(3) 0.048(3) 0.059(3) -0.005(3) 0.001(3) -0.018(3)
C7 0.042(4) 0.060(4) 0.063(4) -0.004(3) 0.001(3) 0.003(3)
C11 0.048(4) 0.056(4) 0.062(4) -0.007(3) 0.001(3) 0.002(3)
C8 0.068(5) 0.098(6) 0.062(4) -0.013(4) 0.020(4) -0.012(4)
C9 0.052(4) 0.075(5) 0.106(6) -0.007(4) 0.033(4) -0.027(4)
C10 0.043(4) 0.053(4) 0.109(6) 0.000(3) 0.012(4) -0.001(4)

loop_
_atom_type_symbol
_atom_type_description
_atom_type_scat_dispersion_real
_atom_type_scat_dispersion_imag
_atom_type_scat_source
C C 0.0033 0.0016 'International Tables Vol C Tables 4.2.6.8 and 6.1.1.4'
H H 0 0 'International Tables Vol C Tables 4.2.6.8 and 6.1.1.4'
N N 0.0061 0.0033 'International Tables Vol C Tables 4.2.6.8 and 6.1.1.4'
Cl Cl 0.1484 0.1585 'International Tables Vol C Tables 4.2.6.8 and 6.1.1.4'
Hg Hg -2.3894 9.2266 'International Tables Vol C Tables 4.2.6.8 and 6.1.1.4'
O O 0.0106 0.006 'International Tables Vol C Tables 4.2.6.8 and 6.1.1.4'

loop_
_geom_angle_atom_site_label_1
_geom_angle_atom_site_label_2
_geom_angle_atom_site_label_3
_geom_angle_site_symmetry_1
_geom_angle_site_symmetry_3
_geom_angle
Cl1 Hg1 Cl2 . 2_755 128.95(3)
Cl1 Hg1 Cl2 . . 128.95(3)
Cl2 Hg1 Cl2 2_755 . 102.09(6)
C4 N1 C3 . . 107.6(4)
C4 N1 C5 . . 125.5(4)
C3 N1 C5 . . 126.8(4)
N1 C4 N1 2_756 . 109.7(6)
N1 C4 H4 2_756 . 125.2
N1 C4 H4 . . 125.2
C11 C6 C7 . . 118.7(6)
C11 C6 C5 . . 121.8(5)
C7 C6 C5 . . 119.5(5)
C3 C3 N1 2_756 . 107.5(3)
C3 C3 C2 2_756 . 122.2(3)
N1 C3 C2 . . 130.2(4)
C1 C1 C2 2_756 . 122.7(3)
C1 C1 H1 2_756 . 118.7
C2 C1 H1 . . 118.7
C1 C2 C3 . . 115.1(5)
C1 C2 H2 . . 122.5
C3 C2 H2 . . 122.5
N1 C5 C6 . . 111.2(4)
N1 C5 H5A . . 109.4
C6 C5 H5A . . 109.4
N1 C5 H5B . . 109.4
C6 C5 H5B . . 109.4
H5A C5 H5B . . 108
C8 C7 C6 . . 119.1(6)
C8 C7 H7 . . 120.4
C6 C7 H7 . . 120.4
C6 C11 C10 . . 121.7(6)
C6 C11 H11 . . 119.2
C10 C11 H11 . . 119.2
C9 C8 C7 . . 121.9(6)
C9 C8 H8 . . 119
C7 C8 H8 . . 119
C10 C9 C8 . . 119.1(6)
C10 C9 H9 . . 120.4
C8 C9 H9 . . 120.4
C9 C10 C11 . . 119.5(6)
C9 C10 H10 . . 120.2
C11 C10 H10 . . 120.2

loop_
_geom_bond_atom_site_label_1
_geom_bond_atom_site_label_2
_geom_bond_site_symmetry_2
_geom_bond_distance
Hg1 Cl1 . 2.359(2)
Hg1 Cl2 2_755 2.4754(13)
Hg1 Cl2 . 2.4754(13)
N1 C4 . 1.336(6)
N1 C3 . 1.397(6)
N1 C5 . 1.466(6)
C4 N1 2_756 1.336(6)
C4 H4 . 0.93
C6 C11 . 1.374(7)
C6 C7 . 1.383(8)
C6 C5 . 1.499(7)
C3 C3 2_756 1.344(9)
C3 C2 . 1.414(7)
C1 C1 2_756 1.367(11)
C1 C2 . 1.376(7)
C1 H1 . 0.93
C2 H2 . 0.93
C5 H5A . 0.97
C5 H5B . 0.97
C7 C8 . 1.372(9)
C7 H7 . 0.93
C11 C10 . 1.375(9)
C11 H11 . 0.93
C8 C9 . 1.370(10)
C8 H8 . 0.93
C9 C10 . 1.365(10)
C9 H9 . 0.93
C10 H10 . 0.93

loop_
_geom_torsion_atom_site_label_1
_geom_torsion_atom_site_label_2
_geom_torsion_atom_site_label_3
_geom_torsion_atom_site_label_4
_geom_torsion_site_symmetry_1
_geom_torsion_site_symmetry_4
_geom_torsion
C3 N1 C4 N1 . 2_756 0.1(2)
C5 N1 C4 N1 . 2_756 -177.2(5)
C4 N1 C3 C3 . 2_756 -0.2(6)
C5 N1 C3 C3 . 2_756 177.1(5)
C4 N1 C3 C2 . . 179.0(4)
C5 N1 C3 C2 . . -3.7(8)
C1 C1 C2 C3 2_756 . 0.0(9)
C3 C3 C2 C1 2_756 . -1.1(8)
N1 C3 C2 C1 . . 179.8(5)
C4 N1 C5 C6 . . 121.4(5)
C3 N1 C5 C6 . . -55.4(7)
C11 C6 C5 N1 . . 123.0(5)
C7 C6 C5 N1 . . -56.1(7)
C11 C6 C7 C8 . . -1.0(8)
C5 C6 C7 C8 . . 178.1(5)
C7 C6 C11 C10 . . -0.5(8)
C5 C6 C11 C10 . . -179.6(5)
C6 C7 C8 C9 . . 1.7(10)
C7 C8 C9 C10 . . -0.8(10)
C8 C9 C10 C11 . . -0.7(10)
C6 C11 C10 C9 . . 1.3(9)

_cod_database_fobs_code 2241409
